data_4329378
loop_
_publ_author_name
'Joaquim Jornet-Somoza'
'N\'uria Codina-Castillo'
'Merc\`e Deumal'
'Fernando Mota'
'Juan J. Novoa'
'Robert T. Butcher'
'Mark M. Turnbull'
'Brian Keith'
'Christopher P. Landee'
'Jan L. Wikaira'

_publ_contact_author_address
;Carlson School of Chemistry and Biochemistry
Clark University
950 Main St.
Worcester, MA  01610        
;
_publ_contact_author_email mturnbull
_publ_contact_author_fax 508-793-8861
_publ_contact_author_name 'Mark M. Turnbull'
_publ_contact_author_phone 508-793-7167
_publ_section_title
;
 Synthesis, Structure, Magnetic Behavior, and Theoretical Analysis of
 Diazine-Bridged Magnetic Ladders: Cu(quinoxoline)X2 and
 Cu(2,3-dimethylpyrazine)X2 (X = Cl, Br)
;
_journal_name_full 'Inorganic Chemistry'
_journal_page_first 6315
_journal_page_last 6325
_journal_paper_doi 10.1021/ic3005147
_journal_volume 51
_journal_year 2012
_chemical_formula_sum 'C6 H8 Cl2 Cu N2'
_chemical_formula_weight 242.58
_chemical_name_systematic
; 
 catena-2,3-dimethylpyrazinodichlorocoppyer(II)
;
_space_group_IT_number 12
_symmetry_cell_setting monoclinic
_symmetry_space_group_name_Hall '-C 2y'
_symmetry_space_group_name_H-M 'C 1 2/m 1'
_atom_sites_solution_hydrogens geom
_atom_sites_solution_primary direct
_atom_sites_solution_secondary difmap
_audit_creation_method SHELXL-97
_cell_angle_alpha 90.00
_cell_angle_beta 105.982(3)
_cell_angle_gamma 90.00
_cell_formula_units_Z 4
_cell_length_a 12.8193(10)
_cell_length_b 6.9031(5)
_cell_length_c 9.5759(7)
_cell_measurement_reflns_used 2027
_cell_measurement_temperature 93(2)
_cell_measurement_theta_max 29.58
_cell_measurement_theta_min 3.38
_cell_volume 814.65(11)
_computing_cell_refinement 'Bruker SMART'
_computing_data_collection 'Bruker SMART'
_computing_data_reduction 'Bruker SAINT'
_computing_molecular_graphics 'Bruker SHELXTL'
_computing_publication_material 'Bruker SHELXTL'
_computing_structure_refinement 'SHELXL-97 (Sheldrick, 1997)'
_computing_structure_solution 'SHELXS-97 (Sheldrick, 1990)'
_diffrn_ambient_temperature 93(2)
_diffrn_measured_fraction_theta_full 0.954
_diffrn_measured_fraction_theta_max 0.954
_diffrn_measurement_device_type 'CCD area detector'
_diffrn_measurement_method 'phi and omega scans'
_diffrn_radiation_monochromator graphite
_diffrn_radiation_source 'fine-focus sealed tube'
_diffrn_radiation_type MoK\a
_diffrn_radiation_wavelength 0.71073
_diffrn_reflns_av_R_equivalents 0.0182
_diffrn_reflns_av_sigmaI/netI 0.0223
_diffrn_reflns_limit_h_max 12
_diffrn_reflns_limit_h_min -13
_diffrn_reflns_limit_k_max 7
_diffrn_reflns_limit_k_min -7
_diffrn_reflns_limit_l_max 10
_diffrn_reflns_limit_l_min -9
_diffrn_reflns_number 1386
_diffrn_reflns_theta_full 22.71
_diffrn_reflns_theta_max 22.71
_diffrn_reflns_theta_min 3.38
_exptl_absorpt_coefficient_mu 3.265
_exptl_absorpt_correction_T_max 0.7265
_exptl_absorpt_correction_T_min 0.5172
_exptl_absorpt_correction_type multi-scan
_exptl_absorpt_process_details 'via SADABS'
_exptl_crystal_colour blue
_exptl_crystal_density_diffrn 1.978
_exptl_crystal_description block
_exptl_crystal_F_000 484
_exptl_crystal_size_max 0.50
_exptl_crystal_size_mid 0.30
_exptl_crystal_size_min 0.20
_refine_diff_density_max 0.626
_refine_diff_density_min -0.443
_refine_diff_density_rms 0.103
_refine_ls_extinction_method none
_refine_ls_goodness_of_fit_ref 1.214
_refine_ls_hydrogen_treatment noref
_refine_ls_matrix_type full
_refine_ls_number_parameters 56
_refine_ls_number_reflns 575
_refine_ls_number_restraints 0
_refine_ls_restrained_S_all 1.214
_refine_ls_R_factor_all 0.0260
_refine_ls_R_factor_gt 0.0259
_refine_ls_shift/su_max 0.000
_refine_ls_shift/su_mean 0.000
_refine_ls_structure_factor_coef Fsqd
_refine_ls_weighting_details 'calc w=1/[\s^2^(Fo^2^)+(0.0311P)^2^+3.6388P] where P=(Fo^2^+2Fc^2^)/3'
_refine_ls_weighting_scheme calc
_refine_ls_wR_factor_gt 0.0709
_refine_ls_wR_factor_ref 0.0709
_reflns_number_gt 573
_reflns_number_total 575
_reflns_threshold_expression >2sigma(I)
_cod_data_source_file ic3005147_si_002.cif
_cod_data_source_block rtbe
_cod_database_code 4329378

loop_
_symmetry_equiv_pos_as_xyz
'x, y, z'
'-x, y, -z'
'x+1/2, y+1/2, z'
'-x+1/2, y+1/2, -z'
'-x, -y, -z'
'x, -y, z'
'-x+1/2, -y+1/2, -z'
'x+1/2, -y+1/2, z'

loop_
_atom_site_label
_atom_site_type_symbol
_atom_site_fract_x
_atom_site_fract_y
_atom_site_fract_z
_atom_site_U_iso_or_equiv
_atom_site_adp_type
_atom_site_occupancy
_atom_site_symmetry_multiplicity
_atom_site_calc_flag
_atom_site_refinement_flags
Cu1 Cu 0.45909(4) 0.0000 0.66339(6) 0.0092(3) Uani 1 2 d S
Cl1 Cl 0.37160(9) 0.0000 0.37864(12) 0.0117(3) Uani 1 2 d S
Cl2 Cl 0.31809(9) 0.0000 0.75997(13) 0.0134(3) Uani 1 2 d S
N1 N 0.46170(19) 0.2987(4) 0.6760(3) 0.0102(7) Uani 1 1 d .
C3 C 0.5300(3) 0.3978(5) 0.7848(4) 0.0101(7) Uani 1 1 d .
C2 C 0.3912(2) 0.4008(5) 0.5715(4) 0.0099(7) Uani 1 1 d .
H2 H 0.3415 0.3351 0.4976 0.012 Uiso 1 1 calc R
C4 C 0.6059(3) 0.2850(5) 0.9035(4) 0.0145(8) Uani 1 1 d .
H4A H 0.5749 0.1604 0.9121 0.017 Uiso 1 1 calc R
H4B H 0.6177 0.3539 0.9936 0.017 Uiso 1 1 calc R
H4C H 0.6738 0.2682 0.8810 0.017 Uiso 1 1 calc R

loop_
_atom_site_aniso_label
_atom_site_aniso_U_11
_atom_site_aniso_U_22
_atom_site_aniso_U_33
_atom_site_aniso_U_23
_atom_site_aniso_U_13
_atom_site_aniso_U_12
Cu1 0.0099(4) 0.0048(4) 0.0124(4) 0.000 0.0021(3) 0.000
Cl1 0.0119(6) 0.0087(6) 0.0137(6) 0.000 0.0023(5) 0.000
Cl2 0.0141(6) 0.0117(7) 0.0153(7) 0.000 0.0056(5) 0.000
N1 0.0103(15) 0.0087(16) 0.0126(15) -0.0004(12) 0.0048(13) 0.0003(12)
C3 0.0103(16) 0.0118(17) 0.0100(17) 0.0012(15) 0.0055(13) 0.0012(15)
C2 0.0069(16) 0.0102(16) 0.0127(17) -0.0003(15) 0.0027(14) -0.0011(14)
C4 0.0163(18) 0.0093(18) 0.0151(18) 0.0018(15) -0.0003(15) 0.0009(15)

loop_
_atom_type_symbol
_atom_type_description
_atom_type_scat_dispersion_real
_atom_type_scat_dispersion_imag
_atom_type_scat_source
C C 0.0033 0.0016 'International Tables Vol C Tables 4.2.6.8 and 6.1.1.4'
H H 0.0000 0.0000 'International Tables Vol C Tables 4.2.6.8 and 6.1.1.4'
N N 0.0061 0.0033 'International Tables Vol C Tables 4.2.6.8 and 6.1.1.4'
Cl Cl 0.1484 0.1585 'International Tables Vol C Tables 4.2.6.8 and 6.1.1.4'
Cu Cu 0.3201 1.2651 'International Tables Vol C Tables 4.2.6.8 and 6.1.1.4'

loop_
_geom_angle_atom_site_label_1
_geom_angle_atom_site_label_2
_geom_angle_atom_site_label_3
_geom_angle
_geom_angle_site_symmetry_1
_geom_angle_site_symmetry_3
N1 Cu1 N1 173.54(15) . 6
N1 Cu1 Cl2 88.72(7) . .
N1 Cu1 Cl2 88.72(7) 6 .
N1 Cu1 Cl1 90.54(7) . 5_656
N1 Cu1 Cl1 90.54(7) 6 5_656
Cl2 Cu1 Cl1 166.30(5) . 5_656
N1 Cu1 Cl1 93.20(7) . .
N1 Cu1 Cl1 93.20(7) 6 .
Cl2 Cu1 Cl1 105.27(4) . .
Cl1 Cu1 Cl1 88.43(4) 5_656 .
Cu1 Cl1 Cu1 91.57(4) 5_656 .
C3 N1 C2 117.9(3) . .
C3 N1 Cu1 123.3(2) . .
C2 N1 Cu1 118.8(2) . .
N1 C3 C3 120.5(2) . 6_565
N1 C3 C4 118.1(3) . .
C3 C3 C4 121.4(2) 6_565 .
N1 C2 C2 121.54(19) . 6_565

loop_
_geom_bond_atom_site_label_1
_geom_bond_atom_site_label_2
_geom_bond_distance
_geom_bond_site_symmetry_2
Cu1 N1 2.065(3) .
Cu1 N1 2.065(3) 6
Cu1 Cl2 2.2458(12) .
Cu1 Cl1 2.3138(13) 5_656
Cu1 Cl1 2.6474(12) .
Cl1 Cu1 2.3138(13) 5_656
N1 C3 1.348(4) .
N1 C2 1.348(4) .
C3 C3 1.411(8) 6_565
C3 C4 1.495(5) .
C2 C2 1.369(7) 6_565

loop_
_geom_torsion_atom_site_label_1
_geom_torsion_atom_site_label_2
_geom_torsion_atom_site_label_3
_geom_torsion_atom_site_label_4
_geom_torsion
_geom_torsion_site_symmetry_1
_geom_torsion_site_symmetry_4
N1 Cu1 Cl1 Cu1 90.45(7) . 5_656
N1 Cu1 Cl1 Cu1 -90.45(7) 6 5_656
Cl2 Cu1 Cl1 Cu1 180.0 . 5_656
Cl1 Cu1 Cl1 Cu1 0.0 5_656 5_656
N1 Cu1 N1 C3 31.4(14) 6 .
Cl2 Cu1 N1 C3 98.2(2) . .
Cl1 Cu1 N1 C3 -68.1(2) 5_656 .
Cl1 Cu1 N1 C3 -156.6(2) . .
N1 Cu1 N1 C2 -148.0(11) 6 .
Cl2 Cu1 N1 C2 -81.2(2) . .
Cl1 Cu1 N1 C2 112.5(2) 5_656 .
Cl1 Cu1 N1 C2 24.0(2) . .
C2 N1 C3 C3 -2.6(3) . 6_565
Cu1 N1 C3 C3 178.05(9) . 6_565
C2 N1 C3 C4 178.1(3) . .
Cu1 N1 C3 C4 -1.2(4) . .
C3 N1 C2 C2 2.6(3) . 6_565
Cu1 N1 C2 C2 -177.99(7) . 6_565
